data_2005166
loop_
_publ_author_name
'Aldoshin, S.'
'Chuev, I.'
'Utenyshev, A.'
'Filipenko, O.'
'Pozzo, J. L.'
'Lokshin, V.'
'Guglielmetti, R.'

_publ_section_title
;
 Specific Structural Features and Photochemical Properties of Three
 Benzo-Annulated 2,2-Diphenyl[2<i>H</i>]chromenes
;
_journal_issue 7
_journal_name_full 'Acta Crystallographica Section C'
_journal_page_first 1834
_journal_page_last 1838
_journal_paper_doi 10.1107/S0108270195016209
_journal_volume 52
_journal_year 1996
_chemical_formula_analytical 'C27 H18 O2'
_chemical_formula_structural 'C27 H18 O2'
_chemical_formula_sum 'C27 H18 O2'
_chemical_formula_weight 374.44
_chemical_name_common Chromen
_chemical_name_systematic
;
3,3-diphenyl-8,9-pentamethyl-[3H]-furano[3,2-f]chromene or
7,7-diphenyl-[7H]-benzofurano[2,3-g]chromene
;
_space_group_IT_number 14
_symmetry_cell_setting monoclinic
_symmetry_space_group_name_Hall '-P 2ybc'
_symmetry_space_group_name_H-M 'P 1 21/c 1'
_cell_angle_alpha 90.00
_cell_angle_beta 99.98(2)
_cell_angle_gamma 90.00
_cell_formula_units_Z 4
_cell_length_a 10.531(6)
_cell_length_b 21.637(9)
_cell_length_c 8.550(7)
_cell_measurement_reflns_used 25
_cell_measurement_temperature 293(2)
_cell_measurement_theta_max 20
_cell_measurement_theta_min 10
_cell_volume 1919(2)
_computing_molecular_graphics 'ORTEPII (Johnson, 1976)'
_computing_publication_material 'on IBM PC AT 486'
_computing_structure_refinement 'SHELX76 (Sheldrick, 1976)'
_computing_structure_solution 'SHELXS-86 (Sheldrick, 1985)'
_diffrn_ambient_temperature 293(2)
_diffrn_measurement_device 'KM-4 diffractometer'
_diffrn_measurement_method \q
_diffrn_radiation_monochromator graphite
_diffrn_radiation_source 'fine-focus sealed tube'
_diffrn_radiation_type CuK\a
_diffrn_radiation_wavelength 1.54178
_diffrn_reflns_av_R_equivalents 0.0309
_diffrn_reflns_av_sigmaI/netI 0.0205
_diffrn_reflns_limit_h_max 10
_diffrn_reflns_limit_h_min -10
_diffrn_reflns_limit_k_max 27
_diffrn_reflns_limit_k_min -20
_diffrn_reflns_limit_l_max 10
_diffrn_reflns_limit_l_min 0
_diffrn_reflns_number 3709
_diffrn_reflns_theta_max 89.68
_diffrn_reflns_theta_min 4.09
_diffrn_standards_decay_% 0
_diffrn_standards_interval_time 60
_diffrn_standards_number 3
_exptl_absorpt_coefficient_mu 0.635
_exptl_absorpt_correction_type none
_exptl_crystal_colour colourless
_exptl_crystal_density_diffrn 1.296
_exptl_crystal_density_method none
_exptl_crystal_description needle
_exptl_crystal_F_000 784
_exptl_crystal_size_max 0.35
_exptl_crystal_size_mid 0.1
_exptl_crystal_size_min 0.05
_refine_diff_density_max 0.424
_refine_diff_density_min -0.373
_refine_ls_extinction_method none
_refine_ls_goodness_of_fit_all 0.750
_refine_ls_goodness_of_fit_obs 0.750
_refine_ls_hydrogen_treatment refxyz
_refine_ls_matrix_type full
_refine_ls_number_parameters 334
_refine_ls_number_reflns 3327
_refine_ls_number_restraints 0
_refine_ls_restrained_S_all 0.750
_refine_ls_restrained_S_obs 0.750
_refine_ls_R_factor_all 0.0551
_refine_ls_R_factor_obs 0.0432
_refine_ls_shift/esd_max 0.932
_refine_ls_shift/esd_mean 0.601
_refine_ls_structure_factor_coef Fsqd
_refine_ls_weighting_details w=1
_refine_ls_weighting_scheme calc
_refine_ls_wR_factor_all 0.0551
_refine_ls_wR_factor_obs 0.0432
_reflns_number_observed 2391
_reflns_number_total 3327
_reflns_observed_criterion refl_obs_if_I_>_2.0_sigma(I)
_cod_data_source_file pa1201.cif
_cod_data_source_block IV
_cod_depositor_comments
;
The following automatic conversions were performed:

'_refine_ls_weighting_scheme' value 'calc w=1' was changed to 'calc'.
New tag '_refine_ls_weighting_details' was created. The value of the
new tag was set to 'w=1'.

Automatic conversion script
Id: cif_fix_values 3143 2015-03-26 13:38:13Z robertas 
;
_cod_original_cell_volume 1919.(2)
_cod_original_sg_symbol_H-M 'P 21/c'
_cod_database_code 2005166

loop_
_symmetry_equiv_pos_as_xyz
'x, y, z'
'-x, y+1/2, -z+1/2'
'-x, -y, -z'
'x, -y-1/2, z-1/2'

loop_
_atom_site_aniso_label
_atom_site_aniso_U_11
_atom_site_aniso_U_22
_atom_site_aniso_U_33
_atom_site_aniso_U_12
_atom_site_aniso_U_13
_atom_site_aniso_U_23
O1 0.044 0.045 0.062 0.002 0.010 0.002
O2 0.072 0.041 0.070 -0.006 0.000 -0.001
C1 0.039 0.053 0.051 0.003 0.008 0.000
C2 0.050 0.065 0.052 0.007 0.012 -0.005
C3 0.056 0.060 0.051 0.011 0.008 -0.012
C4 0.049 0.050 0.045 0.005 0.000 -0.008
C5 0.045 0.043 0.044 0.002 0.002 -0.004
C6 0.048 0.042 0.047 0.003 0.003 -0.003
C7 0.050 0.046 0.041 0.000 -0.003 -0.002
C8 0.056 0.042 0.050 -0.002 -0.004 -0.003
C9 0.060 0.046 0.054 0.007 -0.001 -0.010
C10 0.062 0.052 0.054 -0.007 -0.004 -0.001
C11 0.078 0.056 0.082 -0.017 -0.003 0.006
C12 0.075 0.079 0.079 -0.024 0.007 0.011
C13 0.063 0.080 0.072 -0.017 0.011 0.002
C14 0.058 0.064 0.061 -0.006 0.006 0.000
C15 0.053 0.051 0.044 -0.007 -0.003 0.001
C16 0.049 0.048 0.049 -0.004 0.011 0.002
C17 0.052 0.056 0.055 0.001 0.009 0.004
C18 0.064 0.073 0.059 -0.003 -0.001 0.012
C19 0.090 0.081 0.048 -0.012 0.006 0.002
C20 0.105 0.084 0.057 0.007 0.022 -0.015
C21 0.077 0.069 0.060 0.016 0.012 -0.004
C22 0.050 0.054 0.046 -0.002 0.011 0.000
C23 0.061 0.084 0.069 -0.013 -0.002 0.022
C24 0.075 0.091 0.072 -0.029 0.002 0.018
C25 0.088 0.059 0.058 -0.009 0.013 0.007
C26 0.070 0.060 0.079 0.010 0.009 0.014
C27 0.052 0.060 0.076 0.002 0.010 0.010

loop_
_atom_site_label
_atom_site_fract_x
_atom_site_fract_y
_atom_site_fract_z
_atom_site_B_iso_or_equiv
_atom_site_thermal_displace_type
_atom_site_calc_flag
_atom_site_type_symbol
O1 0.4289(2) 0.6238(1) 0.0420(2) 5.0(4) Uani d O
O2 0.5923(2) 0.8543(1) -0.0952(2) 6.3(4) Uani d O
C1 0.2933(2) 0.6134(1) 0.0383(3) 4.7(4) Uani d C
C2 0.2381(3) 0.6649(1) 0.1265(3) 5.5(5) Uani d C
C3 0.2871(3) 0.7213(1) 0.1272(3) 5.6(5) Uani d C
C4 0.3948(2) 0.7339(1) 0.0480(3) 4.9(4) Uani d C
C5 0.4638(2) 0.6831(1) 0.0033(3) 4.5(4) Uani d C
C6 0.5706(2) 0.6890(1) -0.0657(3) 4.7(4) Uani d C
C7 0.6110(2) 0.7487(1) -0.0952(3) 4.7(4) Uani d C
C8 0.5409(3) 0.7988(1) -0.0534(3) 5.1(5) Uani d C
C9 0.4355(3) 0.7936(1) 0.0179(3) 5.5(5) Uani d C
C10 0.6959(3) 0.8380(1) -0.1654(3) 5.8(5) Uani d C
C11 0.7727(3) 0.8791(1) -0.2298(4) 7.4(7) Uani d C
C12 0.8705(3) 0.8544(2) -0.2966(4) 7.8(7) Uani d C
C13 0.8931(3) 0.7911(2) -0.2982(4) 7.2(6) Uani d C
C14 0.8145(3) 0.7508(1) -0.2342(3) 6.1(5) Uani d C
C15 0.7134(3) 0.7743(1) -0.1674(3) 5.1(5) Uani d C
C16 0.2283(2) 0.6078(1) -0.1347(3) 4.8(4) Uani d C
C17 0.1236(3) 0.6430(1) -0.2013(3) 5.4(5) Uani d C
C18 0.0681(3) 0.6355(1) -0.3607(3) 6.7(6) Uani d C
C19 0.1174(3) 0.5934(2) -0.4529(3) 7.4(7) Uani d C
C20 0.2223(4) 0.5587(2) -0.3889(4) 8.1(7) Uani d C
C21 0.2781(3) 0.5655(1) -0.2292(3) 6.8(6) Uani d C
C22 0.2847(2) 0.5519(1) 0.1263(3) 5.0(4) Uani d C
C23 0.1647(3) 0.5247(1) 0.1172(4) 7.3(7) Uani d C
C24 0.1519(3) 0.4705(2) 0.2008(4) 8.1(8) Uani d C
C25 0.2586(3) 0.4430(1) 0.2893(3) 6.8(6) Uani d C
C26 0.3762(3) 0.4704(1) 0.2999(4) 7.0(6) Uani d C
C27 0.3905(3) 0.5250(1) 0.2193(3) 6.3(5) Uani d C
H2 0.17022 0.65453 0.18052 . . . H
H3 0.25606 0.75441 0.18036 . . . H
H6 0.60999 0.65101 -0.09327 . . . H
H9 0.38667 0.82521 0.04652 . . . H
H11 0.75438 0.91852 -0.22515 . . . H
H12 0.92878 0.88277 -0.35119 . . . H
H13 0.96534 0.77354 -0.35607 . . . H
H14 0.82840 0.70692 -0.23953 . . . H
H17 0.08660 0.67159 -0.14064 . . . H
H18 -0.00596 0.65579 -0.40434 . . . H
H19 0.07562 0.58674 -0.55173 . . . H
H20 0.25797 0.52941 -0.45641 . . . H
H21 0.35127 0.54307 -0.17923 . . . H
H23 0.08491 0.54411 0.06026 . . . H
H24 0.06886 0.45360 0.19269 . . . H
H25 0.25199 0.40410 0.34718 . . . H
H26 0.44881 0.45405 0.35594 . . . H
H27 0.47711 0.54514 0.23357 . . . H

loop_
_atom_type_symbol
_atom_type_scat_dispersion_real
_atom_type_scat_dispersion_imag
_atom_type_scat_source
C 0.0181 0.0091 'International Tables Vol C Tables 4.2.6.8 and 6.1.1.4'
H 0.0000 0.0000 'International Tables Vol C Tables 4.2.6.8 and 6.1.1.4'
O 0.0492 0.0322 'International Tables Vol C Tables 4.2.6.8 and 6.1.1.4'

loop_
_geom_angle_atom_site_label_1
_geom_angle_atom_site_label_2
_geom_angle_atom_site_label_3
_geom_angle
_geom_angle_publ_flag
C1 O1 C5 116.2(2) yes
O1 C1 C2 109.8(2) yes
O1 C1 C22 105.5(2) yes
C2 C1 C22 109.4(2) yes
C1 C2 C3 119.8(2) yes
C3 C4 C5 117.7(2) yes
C5 C4 C9 118.8(2) yes
O1 C5 C6 117.5(2) yes
C5 C6 C7 117.7(2) yes
C6 C7 C15 134.9(2) yes
O2 C8 C7 111.1(2) yes
C7 C8 C9 124.1(2) yes
O2 C10 C11 124.9(3) yes
C11 C10 C15 123.1(3) yes
C11 C12 C13 122.1(3) yes
C13 C14 C15 119.2(3) yes
C7 C15 C14 135.9(3) yes
C1 C16 C17 123.3(2) yes
C17 C16 C21 118.8(2) yes
C17 C18 C19 120.3(3) yes
C19 C20 C21 120.4(3) yes
C1 C22 C23 118.1(2) yes
C23 C22 C27 119.4(2) yes
C23 C24 C25 120.3(3) yes
C25 C26 C27 120.9(3) yes
C8 O2 C10 105.3(2) yes
O1 C1 C16 108.1(2) yes
C2 C1 C16 113.3(2) yes
C16 C1 C22 110.6(2) yes
C2 C3 C4 120.6(2) yes
C3 C4 C9 123.4(2) yes
O1 C5 C4 119.1(2) yes
C4 C5 C6 123.2(2) yes
C6 C7 C8 118.8(2) yes
C8 C7 C15 106.2(2) yes
O2 C8 C9 124.8(2) yes
C4 C9 C8 117.3(2) yes
O2 C10 C15 112.0(2) yes
C10 C11 C12 116.8(3) yes
C12 C13 C14 120.2(3) yes
C7 C15 C10 105.3(2) yes
C10 C15 C14 118.7(2) yes
C1 C16 C21 117.9(2) yes
C16 C17 C18 120.5(2) yes
C18 C19 C20 119.8(3) yes
C16 C21 C20 120.2(3) yes
C1 C22 C27 122.4(2) yes
C22 C23 C24 119.9(3) yes
C24 C25 C26 119.7(3) yes
C22 C27 C26 119.9(3) yes

loop_
_geom_bond_atom_site_label_1
_geom_bond_atom_site_label_2
_geom_bond_distance
_geom_bond_publ_flag
O1 C1 1.441(3) yes
O2 C8 1.389(3) yes
C1 C2 1.517(3) yes
C1 C22 1.539(3) yes
C4 C9 1.399(3) yes
C6 C7 1.397(3) yes
C7 C8 1.393(3) yes
C8 C9 1.360(4) yes
C10 C11 1.379(4) yes
C11 C12 1.370(5) yes
C12 C13 1.391(6) yes
C13 C14 1.379(5) yes
C14 C15 1.389(4) yes
C16 C17 1.379(4) yes
C17 C18 1.396(4) yes
C18 C19 1.365(4) yes
C19 C20 1.369(5) yes
C20 C21 1.398(4) yes
C22 C27 1.380(4) yes
C26 C27 1.389(3) yes
O1 C5 1.390(3) yes
O2 C10 1.379(4) yes
C1 C16 1.523(4) yes
C2 C3 1.325(3) yes
C3 C4 1.444(4) yes
C4 C5 1.407(3) yes
C5 C6 1.364(3) yes
C7 C15 1.443(4) yes
C10 C15 1.391(3) yes
C16 C21 1.383(3) yes
C22 C23 1.384(4) yes
C23 C24 1.392(5) yes
C24 C25 1.376(4) yes
C25 C26 1.362(4) yes
